data_7129882
loop_
_publ_author_name
'Zheng, Shasha'
'Smit, Wietse'
'Spannenberg, Anke'
'Tin, Sergey'
'de Vries, Johannes G.'

_publ_section_title
;
 Synthesis of \a-keto aldehydes <i>via</i> selective Cu(I)-catalyzed
 oxidation of \a-hydroxy ketones.
;
_journal_issue 29
_journal_name_full 'Chemical communications (Cambridge, England)'
_journal_page_first 4639
_journal_page_last 4642
_journal_paper_doi 10.1039/d2cc00773h
_journal_volume 58
_journal_year 2022
_chemical_formula_sum 'C16 H12 F2 O5'
_chemical_formula_weight 322.26
_space_group_crystal_system monoclinic
_space_group_IT_number 14
_space_group_name_Hall '-P 2yn'
_space_group_name_H-M_alt 'P 1 21/n 1'
_atom_sites_solution_hydrogens mixed
_audit_creation_method SHELXL-2018/3
_audit_update_record
;
2021-10-05 deposited with the CCDC.	2022-03-10 downloaded from the CCDC.
;
_cell_angle_alpha 90
_cell_angle_beta 94.5580(19)
_cell_angle_gamma 90
_cell_formula_units_Z 4
_cell_length_a 17.6167(6)
_cell_length_b 4.4608(2)
_cell_length_c 18.2426(6)
_cell_measurement_reflns_used 4261
_cell_measurement_temperature 150(2)
_cell_measurement_theta_max 66.58
_cell_measurement_theta_min 3.36
_cell_volume 1429.05(9)
_computing_cell_refinement 'SAINT (Bruker, 2013)'
_computing_data_collection 'APEX2 (Bruker, 2014)'
_computing_data_reduction SAINT
_computing_structure_refinement 'SHELXL-2018/3 (Sheldrick, 2015)'
_computing_structure_solution 'SHELXS-97 (Sheldrick, 2008)'
_diffrn_ambient_temperature 150(2)
_diffrn_detector_area_resol_mean 8.3333
_diffrn_measured_fraction_theta_full 1.000
_diffrn_measured_fraction_theta_max 1.000
_diffrn_measurement_device_type 'Bruker APEX-II CCD'
_diffrn_measurement_method '\f and \w scans'
_diffrn_radiation_monochromator multilayer
_diffrn_radiation_source microfocus
_diffrn_radiation_type CuK\a
_diffrn_radiation_wavelength 1.54178
_diffrn_reflns_av_R_equivalents 0.0258
_diffrn_reflns_av_unetI/netI 0.0230
_diffrn_reflns_Laue_measured_fraction_full 1.000
_diffrn_reflns_Laue_measured_fraction_max 1.000
_diffrn_reflns_limit_h_max 20
_diffrn_reflns_limit_h_min -18
_diffrn_reflns_limit_k_max 3
_diffrn_reflns_limit_k_min -5
_diffrn_reflns_limit_l_max 21
_diffrn_reflns_limit_l_min -20
_diffrn_reflns_number 10907
_diffrn_reflns_point_group_measured_fraction_full 1.000
_diffrn_reflns_point_group_measured_fraction_max 1.000
_diffrn_reflns_theta_full 66.574
_diffrn_reflns_theta_max 66.574
_diffrn_reflns_theta_min 3.357
_exptl_absorpt_coefficient_mu 1.109
_exptl_absorpt_correction_T_max 0.96
_exptl_absorpt_correction_T_min 0.86
_exptl_absorpt_correction_type multi-scan
_exptl_absorpt_process_details 'SADABS (Bruker, 2014)'
_exptl_crystal_colour colourless
_exptl_crystal_density_diffrn 1.498
_exptl_crystal_description plate
_exptl_crystal_F_000 664
_exptl_crystal_size_max 0.170
_exptl_crystal_size_mid 0.100
_exptl_crystal_size_min 0.050
_refine_diff_density_max 0.124
_refine_diff_density_min -0.193
_refine_diff_density_rms 0.036
_refine_ls_extinction_method none
_refine_ls_goodness_of_fit_ref 1.053
_refine_ls_hydrogen_treatment mixed
_refine_ls_matrix_type full
_refine_ls_number_parameters 216
_refine_ls_number_reflns 2527
_refine_ls_number_restraints 0
_refine_ls_restrained_S_all 1.053
_refine_ls_R_factor_all 0.0383
_refine_ls_R_factor_gt 0.0333
_refine_ls_shift/su_max 0.000
_refine_ls_shift/su_mean 0.000
_refine_ls_structure_factor_coef Fsqd
_refine_ls_weighting_details 'w=1/[\s^2^(Fo^2^)+(0.0503P)^2^+0.2172P] where P=(Fo^2^+2Fc^2^)/3'
_refine_ls_weighting_scheme calc
_refine_ls_wR_factor_gt 0.0869
_refine_ls_wR_factor_ref 0.0914
_reflns_Friedel_coverage 0.000
_reflns_number_gt 2193
_reflns_number_total 2527
_reflns_threshold_expression 'I > 2\s(I)'
_cod_data_source_file d2cc00773h2.cif
_cod_data_source_block AX2207
_cod_depositor_comments 'Adding full bibliography for 7129882.cif.'
_cod_original_sg_symbol_H-M 'P 21/n'
_cod_database_code 7129882
_shelx_shelxl_version_number 2018/3
_shelx_space_group_comment
;
The symmetry employed for this shelxl refinement is uniquely defined
by the following loop, which should always be used as a source of
symmetry information in preference to the above space-group names.
They are only intended as comments.
;

loop_
_space_group_symop_operation_xyz
'x, y, z'
'-x+1/2, y+1/2, -z+1/2'
'-x, -y, -z'
'x-1/2, -y-1/2, z-1/2'

loop_
_atom_site_label
_atom_site_type_symbol
_atom_site_fract_x
_atom_site_fract_y
_atom_site_fract_z
_atom_site_U_iso_or_equiv
_atom_site_adp_type
_atom_site_occupancy
_atom_site_site_symmetry_order
_atom_site_calc_flag
_atom_site_refinement_flags_posn
_atom_site_refinement_flags_adp
_atom_site_refinement_flags_occupancy
_atom_site_disorder_assembly
_atom_site_disorder_group
C1 C 0.21728(7) 1.1101(3) 0.12956(7) 0.0376(3) Uani 1 1 d . . . . .
H1 H 0.215394 1.296956 0.099202 0.045 Uiso 1 1 calc R U . . .
C2 C 0.27333(7) 0.8886(3) 0.09933(7) 0.0367(3) Uani 1 1 d . . . . .
C3 C 0.27207(7) 0.8334(3) 0.01895(7) 0.0379(3) Uani 1 1 d . . . . .
C4 C 0.33101(8) 0.6665(4) -0.00674(8) 0.0514(4) Uani 1 1 d . . . . .
H4B H 0.371216 0.598336 0.026949 0.062 Uiso 1 1 calc R U . . .
C5 C 0.33210(9) 0.5983(5) -0.08025(9) 0.0606(4) Uani 1 1 d . . . . .
H5 H 0.372538 0.484609 -0.097733 0.073 Uiso 1 1 calc R U . . .
C6 C 0.27305(9) 0.6991(4) -0.12764(8) 0.0524(4) Uani 1 1 d . . . . .
C7 C 0.21499(8) 0.8681(4) -0.10497(8) 0.0518(4) Uani 1 1 d . . . . .
H7 H 0.175650 0.937946 -0.139383 0.062 Uiso 1 1 calc R U . . .
C8 C 0.21412(8) 0.9365(4) -0.03112(8) 0.0461(3) Uani 1 1 d . . . . .
H8 H 0.173919 1.054050 -0.014497 0.055 Uiso 1 1 calc R U . . .
C9 C 0.08304(8) 1.1674(3) 0.12298(8) 0.0443(3) Uani 1 1 d . . . . .
H9 H 0.091558 1.299023 0.167248 0.053 Uiso 1 1 calc R U . . .
C10 C 0.01381(7) 0.9670(3) 0.13162(8) 0.0449(3) Uani 1 1 d . . . . .
C11 C 0.00519(7) 0.8130(3) 0.20208(8) 0.0430(3) Uani 1 1 d . . . . .
C12 C -0.05699(8) 0.6229(4) 0.20783(9) 0.0492(4) Uani 1 1 d . . . . .
H12 H -0.091822 0.590998 0.166083 0.059 Uiso 1 1 calc R U . . .
C13 C -0.06865(8) 0.4812(4) 0.27291(9) 0.0555(4) Uani 1 1 d . . . . .
H13 H -0.111122 0.352618 0.276920 0.067 Uiso 1 1 calc R U . . .
C14 C -0.01640(8) 0.5320(4) 0.33246(9) 0.0522(4) Uani 1 1 d . . . . .
C15 C 0.04519(8) 0.7180(4) 0.32921(8) 0.0481(4) Uani 1 1 d . . . . .
H15 H 0.079480 0.749537 0.371367 0.058 Uiso 1 1 calc R U . . .
C16 C 0.05644(8) 0.8585(3) 0.26363(8) 0.0452(3) Uani 1 1 d . . . . .
H16 H 0.099119 0.986472 0.260244 0.054 Uiso 1 1 calc R U . . .
F1 F 0.27296(6) 0.6259(3) -0.19969(5) 0.0729(3) Uani 1 1 d . . . . .
F2 F -0.02681(6) 0.3921(3) 0.39683(5) 0.0705(3) Uani 1 1 d . . . . .
O1 O 0.14559(5) 0.96295(19) 0.12082(5) 0.0369(2) Uani 1 1 d . . . . .
O2 O 0.23774(6) 1.1821(2) 0.20256(5) 0.0441(2) Uani 1 1 d . . . . .
O3 O 0.31804(5) 0.7593(2) 0.14248(5) 0.0470(3) Uani 1 1 d . . . . .
O4 O 0.07403(7) 1.3437(2) 0.06087(6) 0.0560(3) Uani 1 1 d . . . . .
O5 O -0.03356(5) 0.9433(3) 0.07947(6) 0.0564(3) Uani 1 1 d . . . . .
H2 H 0.2480(10) 1.022(5) 0.2244(10) 0.059(5) Uiso 1 1 d . . . . .
H4A H 0.0459(14) 1.242(6) 0.0281(14) 0.095(8) Uiso 1 1 d . . . . .

loop_
_atom_site_aniso_label
_atom_site_aniso_U_11
_atom_site_aniso_U_22
_atom_site_aniso_U_33
_atom_site_aniso_U_23
_atom_site_aniso_U_13
_atom_site_aniso_U_12
C1 0.0427(7) 0.0288(6) 0.0384(6) 0.0012(5) -0.0142(5) -0.0076(5)
C2 0.0314(6) 0.0351(7) 0.0416(7) 0.0075(5) -0.0089(5) -0.0099(5)
C3 0.0308(6) 0.0407(7) 0.0409(7) 0.0064(5) -0.0056(5) -0.0078(5)
C4 0.0345(7) 0.0730(11) 0.0464(8) 0.0164(7) 0.0009(5) 0.0056(7)
C5 0.0462(8) 0.0861(13) 0.0507(8) 0.0110(8) 0.0112(6) 0.0136(8)
C6 0.0489(8) 0.0687(10) 0.0396(7) 0.0012(7) 0.0033(6) -0.0067(8)
C7 0.0438(8) 0.0650(10) 0.0439(7) -0.0016(7) -0.0133(6) 0.0012(7)
C8 0.0402(7) 0.0511(8) 0.0446(7) -0.0033(6) -0.0112(5) 0.0038(6)
C9 0.0442(7) 0.0324(7) 0.0533(8) -0.0105(6) -0.0157(6) 0.0097(6)
C10 0.0369(7) 0.0411(7) 0.0543(8) -0.0166(6) -0.0124(6) 0.0139(6)
C11 0.0306(6) 0.0422(7) 0.0542(8) -0.0176(6) -0.0094(5) 0.0105(6)
C12 0.0307(6) 0.0523(9) 0.0627(9) -0.0205(7) -0.0091(6) 0.0060(6)
C13 0.0351(7) 0.0624(10) 0.0685(10) -0.0172(8) 0.0001(6) -0.0020(7)
C14 0.0419(7) 0.0602(9) 0.0542(8) -0.0118(7) 0.0023(6) 0.0054(7)
C15 0.0361(7) 0.0543(9) 0.0522(8) -0.0171(7) -0.0075(5) 0.0060(6)
C16 0.0334(6) 0.0457(8) 0.0546(8) -0.0152(6) -0.0089(5) 0.0050(6)
F1 0.0711(6) 0.1048(9) 0.0427(5) -0.0070(5) 0.0048(4) 0.0041(6)
F2 0.0601(6) 0.0888(8) 0.0625(6) -0.0041(5) 0.0045(4) -0.0090(5)
O1 0.0344(4) 0.0275(4) 0.0471(5) -0.0067(4) -0.0083(3) 0.0013(4)
O2 0.0596(6) 0.0291(5) 0.0399(5) -0.0003(4) -0.0184(4) -0.0038(4)
O3 0.0380(5) 0.0573(6) 0.0438(5) 0.0119(4) -0.0088(4) 0.0035(5)
O4 0.0660(7) 0.0345(5) 0.0623(7) -0.0021(5) -0.0271(5) 0.0065(5)
O5 0.0404(5) 0.0682(7) 0.0566(6) -0.0142(5) -0.0203(4) 0.0088(5)

loop_
_atom_type_symbol
_atom_type_description
_atom_type_scat_dispersion_real
_atom_type_scat_dispersion_imag
_atom_type_scat_source
C C 0.0181 0.0091 'International Tables Vol C Tables 4.2.6.8 and 6.1.1.4'
H H 0.0000 0.0000 'International Tables Vol C Tables 4.2.6.8 and 6.1.1.4'
O O 0.0492 0.0322 'International Tables Vol C Tables 4.2.6.8 and 6.1.1.4'
F F 0.0727 0.0534 'International Tables Vol C Tables 4.2.6.8 and 6.1.1.4'

loop_
_geom_angle_atom_site_label_1
_geom_angle_atom_site_label_2
_geom_angle_atom_site_label_3
_geom_angle
_geom_angle_site_symmetry_1
_geom_angle_site_symmetry_3
_geom_angle_publ_flag
O2 C1 O1 112.02(11) . . ?
O2 C1 C2 111.66(10) . . ?
O1 C1 C2 104.75(9) . . ?
O2 C1 H1 109.4 . . ?
O1 C1 H1 109.4 . . ?
C2 C1 H1 109.4 . . ?
O3 C2 C3 121.29(13) . . ?
O3 C2 C1 118.49(12) . . ?
C3 C2 C1 120.22(11) . . ?
C4 C3 C8 118.98(13) . . ?
C4 C3 C2 117.97(11) . . ?
C8 C3 C2 123.04(13) . . ?
C5 C4 C3 121.04(13) . . ?
C5 C4 H4B 119.5 . . ?
C3 C4 H4B 119.5 . . ?
C6 C5 C4 118.16(15) . . ?
C6 C5 H5 120.9 . . ?
C4 C5 H5 120.9 . . ?
F1 C6 C7 119.05(14) . . ?
F1 C6 C5 118.29(15) . . ?
C7 C6 C5 122.66(14) . . ?
C6 C7 C8 119.02(13) . . ?
C6 C7 H7 120.5 . . ?
C8 C7 H7 120.5 . . ?
C7 C8 C3 120.11(14) . . ?
C7 C8 H8 119.9 . . ?
C3 C8 H8 119.9 . . ?
O4 C9 O1 112.27(12) . . ?
O4 C9 C10 112.17(11) . . ?
O1 C9 C10 104.58(10) . . ?
O4 C9 H9 109.2 . . ?
O1 C9 H9 109.2 . . ?
C10 C9 H9 109.2 . . ?
O5 C10 C11 121.86(14) . . ?
O5 C10 C9 118.16(14) . . ?
C11 C10 C9 119.97(11) . . ?
C12 C11 C16 119.22(15) . . ?
C12 C11 C10 118.94(12) . . ?
C16 C11 C10 121.82(14) . . ?
C13 C12 C11 121.09(13) . . ?
C13 C12 H12 119.5 . . ?
C11 C12 H12 119.5 . . ?
C12 C13 C14 117.78(15) . . ?
C12 C13 H13 121.1 . . ?
C14 C13 H13 121.1 . . ?
F2 C14 C15 118.58(13) . . ?
F2 C14 C13 118.47(15) . . ?
C15 C14 C13 122.95(16) . . ?
C14 C15 C16 118.78(13) . . ?
C14 C15 H15 120.6 . . ?
C16 C15 H15 120.6 . . ?
C15 C16 C11 120.17(14) . . ?
C15 C16 H16 119.9 . . ?
C11 C16 H16 119.9 . . ?
C1 O1 C9 112.42(10) . . ?
C1 O2 H2 106.9(13) . . ?
C9 O4 H4A 106.8(17) . . ?

loop_
_geom_bond_atom_site_label_1
_geom_bond_atom_site_label_2
_geom_bond_distance
_geom_bond_site_symmetry_2
_geom_bond_publ_flag
C1 O2 1.3894(15) . ?
C1 O1 1.4210(15) . ?
C1 C2 1.530(2) . ?
C1 H1 1.0000 . ?
C2 O3 1.2142(16) . ?
C2 C3 1.4852(18) . ?
C3 C4 1.389(2) . ?
C3 C8 1.3928(18) . ?
C4 C5 1.377(2) . ?
C4 H4B 0.9500 . ?
C5 C6 1.374(2) . ?
C5 H5 0.9500 . ?
C6 F1 1.3543(18) . ?
C6 C7 1.361(2) . ?
C7 C8 1.383(2) . ?
C7 H7 0.9500 . ?
C8 H8 0.9500 . ?
C9 O4 1.3778(19) . ?
C9 O1 1.4334(16) . ?
C9 C10 1.530(2) . ?
C9 H9 1.0000 . ?
C10 O5 1.2192(16) . ?
C10 C11 1.476(2) . ?
C11 C12 1.396(2) . ?
C11 C16 1.3985(19) . ?
C12 C13 1.375(2) . ?
C12 H12 0.9500 . ?
C13 C14 1.386(2) . ?
C13 H13 0.9500 . ?
C14 F2 1.355(2) . ?
C14 C15 1.371(2) . ?
C15 C16 1.379(2) . ?
C15 H15 0.9500 . ?
C16 H16 0.9500 . ?
O2 H2 0.83(2) . ?
O4 H4A 0.87(3) . ?

loop_
_geom_torsion_atom_site_label_1
_geom_torsion_atom_site_label_2
_geom_torsion_atom_site_label_3
_geom_torsion_atom_site_label_4
_geom_torsion
_geom_torsion_site_symmetry_1
_geom_torsion_site_symmetry_2
_geom_torsion_site_symmetry_3
_geom_torsion_site_symmetry_4
_geom_torsion_publ_flag
O2 C1 C2 O3 13.84(16) . . . . ?
O1 C1 C2 O3 -107.60(12) . . . . ?
O2 C1 C2 C3 -166.60(10) . . . . ?
O1 C1 C2 C3 71.96(13) . . . . ?
O3 C2 C3 C4 -9.99(19) . . . . ?
C1 C2 C3 C4 170.46(12) . . . . ?
O3 C2 C3 C8 168.85(13) . . . . ?
C1 C2 C3 C8 -10.70(19) . . . . ?
C8 C3 C4 C5 -1.1(2) . . . . ?
C2 C3 C4 C5 177.79(15) . . . . ?
C3 C4 C5 C6 -0.2(3) . . . . ?
C4 C5 C6 F1 -178.34(16) . . . . ?
C4 C5 C6 C7 1.5(3) . . . . ?
F1 C6 C7 C8 178.40(15) . . . . ?
C5 C6 C7 C8 -1.4(3) . . . . ?
C6 C7 C8 C3 0.1(2) . . . . ?
C4 C3 C8 C7 1.2(2) . . . . ?
C2 C3 C8 C7 -177.67(14) . . . . ?
O4 C9 C10 O5 12.44(17) . . . . ?
O1 C9 C10 O5 -109.49(13) . . . . ?
O4 C9 C10 C11 -166.53(12) . . . . ?
O1 C9 C10 C11 71.54(14) . . . . ?
O5 C10 C11 C12 3.3(2) . . . . ?
C9 C10 C11 C12 -177.72(12) . . . . ?
O5 C10 C11 C16 -174.97(13) . . . . ?
C9 C10 C11 C16 3.97(19) . . . . ?
C16 C11 C12 C13 0.2(2) . . . . ?
C10 C11 C12 C13 -178.14(13) . . . . ?
C11 C12 C13 C14 -0.4(2) . . . . ?
C12 C13 C14 F2 -179.51(14) . . . . ?
C12 C13 C14 C15 0.7(2) . . . . ?
F2 C14 C15 C16 179.35(13) . . . . ?
C13 C14 C15 C16 -0.8(2) . . . . ?
C14 C15 C16 C11 0.7(2) . . . . ?
C12 C11 C16 C15 -0.4(2) . . . . ?
C10 C11 C16 C15 177.93(12) . . . . ?
O2 C1 O1 C9 78.22(13) . . . . ?
C2 C1 O1 C9 -160.57(10) . . . . ?
O4 C9 O1 C1 71.42(13) . . . . ?
C10 C9 O1 C1 -166.71(10) . . . . ?
